data_7234058
loop_
_publ_author_name
'Takaaki Hiramatsu'
'Yukihiro Yoshida'
'Gunzi Saito'
'Akihiro Otsuka'
'Hideki Yamochi'
'Mitsuhiko Maesato'
'Yasuhiro Shimizu'
'Hiroshi Ito'
'Hideo Kishida'

_publ_section_title
;
 Quantum spin liquid: design of a quantum spin liquid next to a
 superconducting state based on a dimer-type ET Mott insulator
;
_journal_name_full 'Journal of Materials Chemistry C'
_journal_page_first 1378
_journal_page_last 1388
_journal_paper_doi 10.1039/C4TC01701C
_journal_volume 3
_journal_year 2015
_chemical_formula_moiety '2(C10 H8 S8), (C2 Br1 Cu1 N3)'
_chemical_formula_sum 'C22 H16 Br Cu N3 S16'
_chemical_formula_weight 978.90
_chemical_name_common (ET)2Cu[N(CN)2]Br
_space_group_IT_number 62
_space_group_name_Hall '-P 2ac 2n'
_space_group_name_H-M_alt 'P n m a'
_symmetry_cell_setting orthorhombic
_symmetry_space_group_name_Hall '-P 2ac 2n'
_symmetry_space_group_name_H-M 'P n m a'
_atom_sites_solution_hydrogens geom
_atom_sites_solution_primary direct
_atom_sites_solution_secondary difmap
_cell_angle_alpha 90.00
_cell_angle_beta 90.00
_cell_angle_gamma 90.00
_cell_formula_units_Z 4
_cell_length_a 12.9342(13)
_cell_length_b 29.937(3)
_cell_length_c 8.5325(8)
_cell_measurement_reflns_used 9151
_cell_measurement_temperature 250(2)
_cell_measurement_theta_max 27.91
_cell_measurement_theta_min 2.48
_cell_volume 3303.9(6)
_computing_cell_refinement 'Bruker SAINT'
_computing_data_collection 'Bruker APEX2'
_computing_data_reduction 'Bruker SAINT'
_computing_molecular_graphics 'Bruker SHELXTL'
_computing_publication_material 'Bruker SHELXTL'
_computing_structure_refinement 'SHELXL-97 (Sheldrick, 2008)'
_computing_structure_solution 'SHELXS-97 (Sheldrick, 2008)'
_diffrn_ambient_temperature 250(2)
_diffrn_detector_area_resol_mean 8.333
_diffrn_measured_fraction_theta_full 0.987
_diffrn_measured_fraction_theta_max 0.987
_diffrn_measurement_device_type 'Bruker APEXII CCD area detector'
_diffrn_measurement_method '\f and \w scans'
_diffrn_radiation_monochromator graphite
_diffrn_radiation_source 'fine-focus sealed tube'
_diffrn_radiation_type MoK\a
_diffrn_radiation_wavelength 0.71073
_diffrn_reflns_av_R_equivalents 0.0258
_diffrn_reflns_av_sigmaI/netI 0.0226
_diffrn_reflns_limit_h_max 16
_diffrn_reflns_limit_h_min -16
_diffrn_reflns_limit_k_max 38
_diffrn_reflns_limit_k_min -38
_diffrn_reflns_limit_l_max 7
_diffrn_reflns_limit_l_min -11
_diffrn_reflns_number 17013
_diffrn_reflns_theta_full 27.50
_diffrn_reflns_theta_max 27.50
_diffrn_reflns_theta_min 1.36
_exptl_absorpt_coefficient_mu 2.907
_exptl_absorpt_correction_T_max 0.9178
_exptl_absorpt_correction_T_min 0.4209
_exptl_absorpt_correction_type numerical
_exptl_absorpt_process_details
;
APEX2 Software
;
_exptl_crystal_colour black
_exptl_crystal_density_diffrn 1.968
_exptl_crystal_density_method 'not measured'
_exptl_crystal_description 'rhombic plate'
_exptl_crystal_F_000 1956
_exptl_crystal_preparation 'Magnetic properties, electronic property'
_exptl_crystal_recrystallization_method electrocrystallization
_exptl_crystal_size_max 0.36
_exptl_crystal_size_mid 0.25
_exptl_crystal_size_min 0.03
_refine_diff_density_max 1.051
_refine_diff_density_min -0.665
_refine_diff_density_rms 0.106
_refine_ls_extinction_method none
_refine_ls_goodness_of_fit_ref 1.117
_refine_ls_hydrogen_treatment constr
_refine_ls_matrix_type full
_refine_ls_number_parameters 224
_refine_ls_number_reflns 3816
_refine_ls_number_restraints 0
_refine_ls_restrained_S_all 1.117
_refine_ls_R_factor_all 0.0510
_refine_ls_R_factor_gt 0.0446
_refine_ls_shift/su_max 0.000
_refine_ls_shift/su_mean 0.000
_refine_ls_structure_factor_coef Fsqd
_refine_ls_weighting_details 'calc w=1/[\s^2^(Fo^2^)+(0.0261P)^2^+15.2927P] where P=(Fo^2^+2Fc^2^)/3'
_refine_ls_weighting_scheme calc
_refine_ls_wR_factor_gt 0.1061
_refine_ls_wR_factor_ref 0.1089
_reflns_number_gt 3353
_reflns_number_total 3816
_reflns_threshold_expression >2sigma(I)
_cod_data_source_file 1000014.cif
_cod_data_source_block PCOD1000014
_cod_depositor_comments
;
The following automatic conversions were performed:

data item '_symmetry_cell_setting' value 'Orthorhombic' was changed
to 'orthorhombic' in accordance with the built-in table derived from
the CIF Core dictionary named 'cif_core.dic' version 2.4.5 last
updated on 2014-11-21.

Automatic conversion script
Id: cif_fix_values 6909 2019-04-08 15:41:33Z antanas 
;
_cod_original_sg_symbol_H-M 'Pnma '
_cod_original_formula_sum 'C22 H16 Br1 Cu1 N3 S16'
_cod_database_code 7234058

loop_
_symmetry_equiv_pos_as_xyz
'x, y, z'
'-x+1/2, -y, z+1/2'
'x+1/2, -y+1/2, -z+1/2'
'-x, y+1/2, -z'
'-x, -y, -z'
'x-1/2, y, -z-1/2'
'-x-1/2, y-1/2, z-1/2'
'x, -y-1/2, z'

loop_
_atom_site_label
_atom_site_type_symbol
_atom_site_fract_x
_atom_site_fract_y
_atom_site_fract_z
_atom_site_U_iso_or_equiv
_atom_site_adp_type
_atom_site_occupancy
_atom_site_symmetry_multiplicity
_atom_site_calc_flag
_atom_site_refinement_flags
_atom_site_disorder_assembly
_atom_site_disorder_group
C1 C 0.6409(3) -0.01823(12) 0.3597(5) 0.0258(8) Uani 1 1 d . . .
C2 C 0.5789(3) 0.01877(12) 0.3582(5) 0.0264(8) Uani 1 1 d . . .
C3 C 0.7793(3) -0.07834(13) 0.4101(5) 0.0292(8) Uani 1 1 d . . .
C4 C 0.7204(3) -0.09488(12) 0.2936(5) 0.0274(8) Uani 1 1 d . . .
C5 C 0.5041(3) 0.09791(12) 0.3875(5) 0.0283(8) Uani 1 1 d . A .
C6 C 0.4466(3) 0.07845(13) 0.2766(5) 0.0276(8) Uani 1 1 d . A .
C7 C 0.9122(4) -0.14909(17) 0.3758(6) 0.0442(12) Uani 1 1 d . . .
H7A H 0.9481 -0.1380 0.2795 0.053 Uiso 1 1 calc R . .
H7B H 0.9609 -0.1697 0.4313 0.053 Uiso 1 1 calc R . .
C8 C 0.8188(4) -0.17527(14) 0.3267(5) 0.0407(11) Uani 1 1 d . . .
H8A H 0.7792 -0.1840 0.4226 0.049 Uiso 1 1 calc R . .
H8B H 0.8423 -0.2034 0.2743 0.049 Uiso 1 1 calc R . .
C9A C 0.4184(6) 0.1780(2) 0.2994(12) 0.041(2) Uani 0.744(19) 1 d P A 1
H9A H 0.3980 0.2088 0.3332 0.049 Uiso 0.744(19) 1 calc PR A 1
H9B H 0.4619 0.1812 0.2031 0.049 Uiso 0.744(19) 1 calc PR A 1
C10A C 0.3216(8) 0.1528(2) 0.2562(10) 0.0408(19) Uani 0.744(19) 1 d P A 1
H10A H 0.2786 0.1717 0.1849 0.049 Uiso 0.744(19) 1 calc PR A 1
H10B H 0.2804 0.1470 0.3534 0.049 Uiso 0.744(19) 1 calc PR A 1
C9B C 0.3902(15) 0.1728(7) 0.390(3) 0.035(5) Uani 0.256(19) 1 d P A 2
H9C H 0.3318 0.1589 0.4486 0.042 Uiso 0.256(19) 1 calc PR A 2
H9D H 0.3882 0.2057 0.4095 0.042 Uiso 0.256(19) 1 calc PR A 2
C10B C 0.375(2) 0.1646(7) 0.217(2) 0.034(6) Uani 0.256(19) 1 d P A 2
H10C H 0.4379 0.1748 0.1599 0.041 Uiso 0.256(19) 1 calc PR A 2
H10D H 0.3153 0.1832 0.1803 0.041 Uiso 0.256(19) 1 calc PR A 2
S1 S 0.74590(8) -0.02552(3) 0.48333(12) 0.0303(2) Uani 1 1 d . . .
S2 S 0.61617(8) -0.06236(3) 0.23154(12) 0.0308(2) Uani 1 1 d . . .
S3 S 0.59964(8) 0.06501(3) 0.47765(12) 0.0302(2) Uani 1 1 d . . .
S4 S 0.47310(8) 0.02261(3) 0.23274(13) 0.0309(2) Uani 1 1 d . . .
S5 S 0.88641(10) -0.10225(4) 0.50104(16) 0.0472(3) Uani 1 1 d . . .
S6 S 0.73344(9) -0.14589(4) 0.19571(13) 0.0377(3) Uani 1 1 d . . .
S7 S 0.49923(12) 0.15283(4) 0.45629(15) 0.0474(3) Uani 1 1 d . . .
S8 S 0.34787(10) 0.10136(4) 0.16314(15) 0.0431(3) Uani 1 1 d . . .
C11 C 0.8479(5) 0.2500 0.6028(8) 0.0350(13) Uani 1 2 d S . .
C12 C 0.9764(5) 0.2500 0.7927(8) 0.0342(13) Uani 1 2 d S . .
N1 N 0.7686(4) 0.2500 0.5456(7) 0.0431(13) Uani 1 2 d S . .
N2 N 0.9434(5) 0.2500 0.6474(8) 0.0607(19) Uani 1 2 d S . .
N3 N 1.0197(4) 0.2500 0.9081(7) 0.0373(12) Uani 1 2 d S . .
Cu1 Cu 0.63309(7) 0.2500 0.44002(9) 0.0385(2) Uani 1 2 d S . .
Br1 Br 0.64360(7) 0.2500 0.16764(8) 0.0475(2) Uani 1 2 d S . .

loop_
_atom_site_aniso_label
_atom_site_aniso_U_11
_atom_site_aniso_U_22
_atom_site_aniso_U_33
_atom_site_aniso_U_23
_atom_site_aniso_U_13
_atom_site_aniso_U_12
C1 0.0269(18) 0.0214(17) 0.0292(19) -0.0040(15) -0.0002(16) -0.0016(15)
C2 0.0278(19) 0.0219(17) 0.0295(19) -0.0045(15) -0.0013(16) -0.0005(15)
C3 0.0247(19) 0.0267(19) 0.036(2) -0.0053(16) -0.0045(16) 0.0040(15)
C4 0.030(2) 0.0219(18) 0.031(2) -0.0032(15) -0.0025(16) 0.0030(15)
C5 0.036(2) 0.0192(17) 0.0295(19) -0.0005(15) 0.0076(17) 0.0020(15)
C6 0.031(2) 0.0239(18) 0.0279(19) 0.0018(15) 0.0032(16) 0.0055(15)
C7 0.041(3) 0.049(3) 0.043(3) -0.011(2) -0.005(2) 0.023(2)
C8 0.062(3) 0.027(2) 0.034(2) -0.0005(18) -0.010(2) 0.013(2)
C9A 0.051(4) 0.024(3) 0.047(6) 0.003(3) -0.003(4) 0.005(3)
C10A 0.038(4) 0.034(3) 0.050(4) -0.005(3) 0.004(4) 0.014(3)
C9B 0.037(10) 0.041(10) 0.026(11) 0.001(8) 0.007(8) 0.014(8)
C10B 0.038(14) 0.034(10) 0.031(10) -0.005(8) -0.013(10) 0.028(10)
S1 0.0274(5) 0.0283(5) 0.0353(5) -0.0094(4) -0.0053(4) 0.0012(4)
S2 0.0345(5) 0.0244(4) 0.0336(5) -0.0076(4) -0.0101(4) 0.0052(4)
S3 0.0309(5) 0.0234(4) 0.0365(5) -0.0068(4) -0.0050(4) 0.0000(4)
S4 0.0349(5) 0.0229(4) 0.0349(5) -0.0056(4) -0.0084(4) 0.0027(4)
S5 0.0398(6) 0.0485(7) 0.0532(7) -0.0173(6) -0.0214(6) 0.0167(5)
S6 0.0467(6) 0.0262(5) 0.0402(6) -0.0105(4) -0.0136(5) 0.0105(4)
S7 0.0767(9) 0.0221(5) 0.0433(7) -0.0082(5) -0.0092(6) 0.0083(5)
S8 0.0466(7) 0.0415(6) 0.0411(6) -0.0045(5) -0.0119(5) 0.0176(5)
C11 0.040(4) 0.031(3) 0.035(3) 0.000 0.003(3) 0.000
C12 0.026(3) 0.027(3) 0.050(4) 0.000 0.003(3) 0.000
N1 0.036(3) 0.053(3) 0.040(3) 0.000 -0.002(3) 0.000
N2 0.031(3) 0.108(6) 0.043(3) 0.000 0.001(3) 0.000
N3 0.036(3) 0.031(3) 0.045(3) 0.000 -0.002(3) 0.000
Cu1 0.0412(4) 0.0407(4) 0.0334(4) 0.000 -0.0005(3) 0.000
Br1 0.0681(5) 0.0441(4) 0.0301(3) 0.000 -0.0005(3) 0.000

loop_
_atom_type_symbol
_atom_type_description
_atom_type_scat_dispersion_real
_atom_type_scat_dispersion_imag
_atom_type_scat_source
C C 0.0033 0.0016 'International Tables Vol C Tables 4.2.6.8 and 6.1.1.4'
H H 0.0000 0.0000 'International Tables Vol C Tables 4.2.6.8 and 6.1.1.4'
N N 0.0061 0.0033 'International Tables Vol C Tables 4.2.6.8 and 6.1.1.4'
S S 0.1246 0.1234 'International Tables Vol C Tables 4.2.6.8 and 6.1.1.4'
Cu Cu 0.3201 1.2651 'International Tables Vol C Tables 4.2.6.8 and 6.1.1.4'
Br Br -0.2901 2.4595 'International Tables Vol C Tables 4.2.6.8 and 6.1.1.4'

loop_
_geom_angle_atom_site_label_1
_geom_angle_atom_site_label_2
_geom_angle_atom_site_label_3
_geom_angle
_geom_angle_site_symmetry_1
_geom_angle_site_symmetry_3
C2 C1 S1 124.6(3) . .
C2 C1 S2 120.0(3) . .
S1 C1 S2 115.5(2) . .
C1 C2 S3 123.2(3) . .
C1 C2 S4 121.4(3) . .
S3 C2 S4 115.4(2) . .
C4 C3 S5 128.9(3) . .
C4 C3 S1 117.1(3) . .
S5 C3 S1 114.0(2) . .
C3 C4 S2 117.1(3) . .
C3 C4 S6 128.2(3) . .
S2 C4 S6 114.6(2) . .
C6 C5 S7 128.9(3) . .
C6 C5 S3 117.2(3) . .
S7 C5 S3 113.9(2) . .
C5 C6 S8 129.0(3) . .
C5 C6 S4 117.4(3) . .
S8 C6 S4 113.6(2) . .
C8 C7 S5 115.2(3) . .
C8 C7 H7A 108.5 . .
S5 C7 H7A 108.5 . .
C8 C7 H7B 108.5 . .
S5 C7 H7B 108.5 . .
H7A C7 H7B 107.5 . .
C7 C8 S6 114.3(3) . .
C7 C8 H8A 108.7 . .
S6 C8 H8A 108.7 . .
C7 C8 H8B 108.7 . .
S6 C8 H8B 108.7 . .
H8A C8 H8B 107.6 . .
C10A C9A S7 116.0(6) . .
C10A C9A H9A 108.3 . .
S7 C9A H9A 108.3 . .
C10A C9A H9B 108.3 . .
S7 C9A H9B 108.3 . .
H9A C9A H9B 107.4 . .
C9A C10A S8 112.8(7) . .
C9A C10A H10A 109.0 . .
S8 C10A H10A 109.0 . .
C9A C10A H10B 109.0 . .
S8 C10A H10B 109.0 . .
H10A C10A H10B 107.8 . .
C10B C9B S7 113.3(16) . .
C10B C9B H9C 108.9 . .
S7 C9B H9C 108.9 . .
C10B C9B H9D 108.9 . .
S7 C9B H9D 108.9 . .
H9C C9B H9D 107.7 . .
C9B C10B S8 114.1(18) . .
C9B C10B H10C 108.7 . .
S8 C10B H10C 108.7 . .
C9B C10B H10D 108.7 . .
S8 C10B H10D 108.7 . .
H10C C10B H10D 107.6 . .
C1 S1 C3 95.14(19) . .
C4 S2 C1 95.19(18) . .
C2 S3 C5 94.65(19) . .
C2 S4 C6 94.89(19) . .
C3 S5 C7 101.8(2) . .
C4 S6 C8 100.9(2) . .
C9B S7 C5 105.0(7) . .
C9B S7 C9A 27.7(8) . .
C5 S7 C9A 99.2(3) . .
C6 S8 C10A 103.5(3) . .
C6 S8 C10B 96.7(5) . .
C10A S8 C10B 25.1(7) . .
N1 C11 N2 171.7(7) . .
N3 C12 N2 169.4(7) . .
C11 N1 Cu1 178.2(6) . .
C11 N2 C12 126.2(6) . .
C12 N3 Cu1 161.1(5) . 6_657
N3 Cu1 N1 111.3(2) 6_557 .
N3 Cu1 Br1 134.80(17) 6_557 .
N1 Cu1 Br1 113.86(18) . .

loop_
_geom_bond_atom_site_label_1
_geom_bond_atom_site_label_2
_geom_bond_distance
_geom_bond_site_symmetry_2
C1 C2 1.368(5) .
C1 S1 1.733(4) .
C1 S2 1.745(4) .
C2 S3 1.740(4) .
C2 S4 1.741(4) .
C3 C4 1.347(5) .
C3 S5 1.742(4) .
C3 S1 1.754(4) .
C4 S2 1.745(4) .
C4 S6 1.749(4) .
C5 C6 1.337(6) .
C5 S7 1.747(4) .
C5 S3 1.757(4) .
C6 S8 1.743(4) .
C6 S4 1.747(4) .
C7 C8 1.500(7) .
C7 S5 1.794(5) .
C7 H7A 1.0000 .
C7 H7B 1.0000 .
C8 S6 1.801(4) .
C8 H8A 1.0000 .
C8 H8B 1.0000 .
C9A C10A 1.508(13) .
C9A S7 1.859(8) .
C9A H9A 1.0000 .
C9A H9B 1.0000 .
C10A S8 1.765(7) .
C10A H10A 1.0000 .
C10A H10B 1.0000 .
C9B C10B 1.50(3) .
C9B S7 1.634(17) .
C9B H9C 1.0000 .
C9B H9D 1.0000 .
C10B S8 1.98(2) .
C10B H10C 1.0000 .
C10B H10D 1.0000 .
C11 N1 1.136(8) .
C11 N2 1.292(9) .
C12 N3 1.133(8) .
C12 N2 1.311(9) .
N1 Cu1 1.971(6) .
N3 Cu1 1.957(6) 6_657
Cu1 N3 1.957(6) 6_557
Cu1 Br1 2.3281(11) .

loop_
_geom_torsion_atom_site_label_1
_geom_torsion_atom_site_label_2
_geom_torsion_atom_site_label_3
_geom_torsion_atom_site_label_4
_geom_torsion
_geom_torsion_site_symmetry_1
_geom_torsion_site_symmetry_2
_geom_torsion_site_symmetry_3
_geom_torsion_site_symmetry_4
S1 C1 C2 S3 2.1(5) . . . .
S2 C1 C2 S3 -178.2(2) . . . .
S1 C1 C2 S4 -178.5(2) . . . .
S2 C1 C2 S4 1.2(5) . . . .
S5 C3 C4 S2 178.8(3) . . . .
S1 C3 C4 S2 -1.2(5) . . . .
S5 C3 C4 S6 -0.3(7) . . . .
S1 C3 C4 S6 179.7(3) . . . .
S7 C5 C6 S8 0.2(6) . . . .
S3 C5 C6 S8 -178.9(2) . . . .
S7 C5 C6 S4 178.8(2) . . . .
S3 C5 C6 S4 -0.3(5) . . . .
S5 C7 C8 S6 68.5(5) . . . .
S7 C9A C10A S8 -68.2(10) . . . .
S7 C9B C10B S8 71(3) . . . .
C2 C1 S1 C3 -179.6(4) . . . .
S2 C1 S1 C3 0.7(3) . . . .
C4 C3 S1 C1 0.3(4) . . . .
S5 C3 S1 C1 -179.7(3) . . . .
C3 C4 S2 C1 1.4(4) . . . .
S6 C4 S2 C1 -179.4(2) . . . .
C2 C1 S2 C4 179.1(3) . . . .
S1 C1 S2 C4 -1.2(3) . . . .
C1 C2 S3 C5 172.3(4) . . . .
S4 C2 S3 C5 -7.1(3) . . . .
C6 C5 S3 C2 4.5(4) . . . .
S7 C5 S3 C2 -174.8(2) . . . .
C1 C2 S4 C6 -172.4(4) . . . .
S3 C2 S4 C6 7.0(3) . . . .
C5 C6 S4 C2 -4.0(4) . . . .
S8 C6 S4 C2 174.8(2) . . . .
C4 C3 S5 C7 10.4(5) . . . .
S1 C3 S5 C7 -169.6(3) . . . .
C8 C7 S5 C3 -44.0(4) . . . .
C3 C4 S6 C8 15.6(5) . . . .
S2 C4 S6 C8 -163.5(3) . . . .
C7 C8 S6 C4 -48.7(4) . . . .
C10B C9B S7 C5 -49(2) . . . .
C10B C9B S7 C9A 32.0(17) . . . .
C6 C5 S7 C9B 14.1(10) . . . .
S3 C5 S7 C9B -166.8(10) . . . .
C6 C5 S7 C9A -13.7(5) . . . .
S3 C5 S7 C9A 165.4(4) . . . .
C10A C9A S7 C9B -56.8(16) . . . .
C10A C9A S7 C5 47.9(8) . . . .
C5 C6 S8 C10A -12.2(6) . . . .
S4 C6 S8 C10A 169.2(4) . . . .
C5 C6 S8 C10B 12.4(9) . . . .
S4 C6 S8 C10B -166.2(9) . . . .
C9A C10A S8 C6 44.7(8) . . . .
C9A C10A S8 C10B -32.1(13) . . . .
C9B C10B S8 C6 -46.5(19) . . . .
C9B C10B S8 C10A 61(2) . . . .
N2 C11 N1 Cu1 0.00(3) . . . .
N1 C11 N2 C12 180.000(7) . . . .
N3 C12 N2 C11 180.000(8) . . . .
N2 C12 N3 Cu1 -0.008(10) . . . 6_657
C11 N1 Cu1 N3 180.00(3) . . . 6_557
C11 N1 Cu1 Br1 0.00(3) . . . .
